data_7055669
loop_
_publ_author_name
'Moreno-Alc\'antar, Guillermo'
'N\'acar-Anaya, Antonio'
'Flores-\'Alamo, Marcos'
'Torrens, Hugo'

_publ_section_title
;
 Luminescent diphosphine fluorophenylthiolate silver(i) compounds that
 exhibit argentophilic interactions
;
_journal_issue 8
_journal_name_full 'New J. Chem.'
_journal_page_first 6577
_journal_paper_doi 10.1039/C6NJ00984K
_journal_volume 40
_journal_year 2016
_chemical_formula_moiety 'C64 H50 Ag2 F4 P4 S2'
_chemical_formula_sum 'C64 H50 Ag2 F4 P4 S2'
_chemical_formula_weight 1298.78
_chemical_name_systematic
;
 ?
;
_space_group_IT_number 2
_symmetry_cell_setting triclinic
_symmetry_Int_Tables_number 2
_symmetry_space_group_name_Hall '-P 1'
_symmetry_space_group_name_H-M 'P -1'
_atom_sites_solution_hydrogens geom
_audit_conform_dict_location ftp://ftp.iucr.org/pub/cif_core.dic
_audit_conform_dict_name cif_core.dic
_audit_conform_dict_version 2.4.3
_audit_creation_date 2015-11-27T11:13:02-00:00
_audit_creation_method 'WinGX routine CIF_UPDATE'
_audit_update_record
;
2016-02-19 deposited with the CCDC.
2016-06-21 downloaded from the CCDC.
;
_cell_angle_alpha 92.527(2)
_cell_angle_beta 92.533(2)
_cell_angle_gamma 102.148(3)
_cell_formula_units_Z 2
_cell_length_a 11.7331(4)
_cell_length_b 11.9626(4)
_cell_length_c 21.2821(6)
_cell_measurement_reflns_used 11039
_cell_measurement_temperature 298(2)
_cell_measurement_theta_max 29.6499
_cell_measurement_theta_min 3.447
_cell_volume 2913.02(17)
_computing_cell_refinement
;
        CrysAlisPro, Agilent Technologies,
        Version 1.171.36.32 (release 02-08-2013 CrysAlis171 .NET)
        (compiled Aug  2 2013,16:46:58)
;
_computing_data_collection
;
        CrysAlisPro, Agilent Technologies,
        Version 1.171.36.32 (release 02-08-2013 CrysAlis171 .NET)
        (compiled Aug  2 2013,16:46:58)
;
_computing_data_reduction
;
        CrysAlisPro, Agilent Technologies,
        Version 1.171.36.32 (release 02-08-2013 CrysAlis171 .NET)
        (compiled Aug  2 2013,16:46:58)
;
_computing_molecular_graphics
;
          'Ortep-3 for Windows (Farrugia, 1997)'
      L. J. Farrugia, J. Appl. Crystallogr., 1997, 30, 565.
;
_computing_publication_material
;    
        'WinGX publication routines (Farrugia, 1999)'                 
    L. J. Farrugia, J. Appl. Crystallogr., 1999, 32, 837-838.
;
_computing_structure_refinement 'SHELXL-2014 (Sheldrick, 2008)'
_computing_structure_solution
;
      'SHELXS-2014 (Sheldrick, 2008)'
      G. M. Sheldrick, Acta Crystallogr., Sect. A: 
      Found. Crystallogr., 2008, 64, 112-122.
;
_diffrn_ambient_temperature 298(2)
_diffrn_detector_area_resol_mean 10.4685
_diffrn_measured_fraction_theta_full 0.997
_diffrn_measured_fraction_theta_max 0.854
_diffrn_measurement_device_type 'Xcalibur, Atlas, Gemini'
_diffrn_measurement_method '\w scans'
_diffrn_orient_matrix_UB_11 -0.0359984
_diffrn_orient_matrix_UB_12 0.0357639
_diffrn_orient_matrix_UB_13 0.0120455
_diffrn_orient_matrix_UB_21 -0.0022852
_diffrn_orient_matrix_UB_22 0.0244352
_diffrn_orient_matrix_UB_23 -0.0296754
_diffrn_orient_matrix_UB_31 -0.0503414
_diffrn_orient_matrix_UB_32 -0.0425849
_diffrn_orient_matrix_UB_33 -0.0095167
_diffrn_radiation_monochromator graphite
_diffrn_radiation_type MoK\a
_diffrn_radiation_wavelength 0.71073
_diffrn_reflns_av_R_equivalents 0.0315
_diffrn_reflns_av_unetI/netI 0.0493
_diffrn_reflns_Laue_measured_fraction_full 0.997
_diffrn_reflns_Laue_measured_fraction_max 0.854
_diffrn_reflns_limit_h_max 16
_diffrn_reflns_limit_h_min -16
_diffrn_reflns_limit_k_max 15
_diffrn_reflns_limit_k_min -15
_diffrn_reflns_limit_l_max 28
_diffrn_reflns_limit_l_min -27
_diffrn_reflns_number 39153
_diffrn_reflns_point_group_measured_fraction_full 0.997
_diffrn_reflns_point_group_measured_fraction_max 0.854
_diffrn_reflns_theta_full 25.242
_diffrn_reflns_theta_max 29.65
_diffrn_reflns_theta_min 3.447
_exptl_absorpt_coefficient_mu 0.906
_exptl_absorpt_correction_T_max 0.852
_exptl_absorpt_correction_T_min 0.732
_exptl_absorpt_correction_type analytical
_exptl_absorpt_process_details
;
        CrysAlisPro, Agilent Technologies,
        Version 1.171.36.32 (release 02-08-2013 CrysAlis171 .NET)
        (compiled Aug  2 2013,16:46:58)
Analytical numeric absorption correction using a multifaceted crystal
                        model based on expressions derived by R.C. Clark & J.S.
        (Clark, R. C. & Reid, J. S. (1995). Acta Cryst. A51, 887-897)
;
_exptl_crystal_colour colourless
_exptl_crystal_density_diffrn 1.481
_exptl_crystal_description block
_exptl_crystal_F_000 1312
_exptl_crystal_size_max 0.44
_exptl_crystal_size_mid 0.39
_exptl_crystal_size_min 0.25
_refine_diff_density_max 0.48
_refine_diff_density_min -0.491
_refine_diff_density_rms 0.065
_refine_ls_extinction_method none
_refine_ls_goodness_of_fit_ref 1.031
_refine_ls_hydrogen_treatment constr
_refine_ls_matrix_type full
_refine_ls_number_parameters 685
_refine_ls_number_reflns 14065
_refine_ls_number_restraints 0
_refine_ls_restrained_S_all 1.031
_refine_ls_R_factor_all 0.0643
_refine_ls_R_factor_gt 0.0371
_refine_ls_shift/su_max 0.002
_refine_ls_shift/su_mean 0
_refine_ls_structure_factor_coef Fsqd
_refine_ls_weighting_details 'w=1/[\s^2^(Fo^2^)+(0.0266P)^2^+1.3556P] where P=(Fo^2^+2Fc^2^)/3'
_refine_ls_weighting_scheme calc
_refine_ls_wR_factor_gt 0.0696
_refine_ls_wR_factor_ref 0.0814
_reflns_Friedel_coverage 0
_reflns_number_gt 10136
_reflns_number_total 14065
_reflns_threshold_expression 'I > 2\s(I)'
_cod_data_source_file c6nj00984k2.cif
_cod_data_source_block 2A
_cod_depositor_comments 'Adding full bibliography for 7055667--7055670.cif.'
_cod_original_cell_volume 2913.02(16)
_cod_database_code 7055669
_shelx_estimated_absorpt_t_min 0.691
_shelx_estimated_absorpt_t_max 0.805

loop_
_symmetry_equiv_pos_as_xyz
'x, y, z'
'-x, -y, -z'

loop_
_atom_site_label
_atom_site_type_symbol
_atom_site_fract_x
_atom_site_fract_y
_atom_site_fract_z
_atom_site_U_iso_or_equiv
_atom_site_adp_type
_atom_site_occupancy
_atom_site_site_symmetry_order
_atom_site_calc_flag
_atom_site_refinement_flags_posn
_atom_site_refinement_flags_adp
C1 C 0.4054(2) 0.3971(3) 0.84574(12) 0.0448(7) Uani 1 1 d . .
C2 C 0.5096(3) 0.4147(3) 0.88226(15) 0.0616(8) Uani 1 1 d . .
H2 H 0.5555 0.4882 0.8887 0.074 Uiso 1 1 calc R U
C3 C 0.5448(3) 0.3247(4) 0.90866(18) 0.0772(11) Uani 1 1 d . .
C4 C 0.4803(4) 0.2159(4) 0.89894(19) 0.0761(11) Uani 1 1 d . .
C5 C 0.3811(3) 0.1943(3) 0.86210(17) 0.0656(9) Uani 1 1 d . .
H5 H 0.3383 0.1198 0.8548 0.079 Uiso 1 1 calc R U
C6 C 0.3434(3) 0.2849(3) 0.83519(14) 0.0523(7) Uani 1 1 d . .
H6 H 0.2752 0.2701 0.8095 0.063 Uiso 1 1 calc R U
C7 C 0.1110(2) 0.2183(2) 0.67193(12) 0.0432(6) Uani 1 1 d . .
C8 C 0.0084(3) 0.1417(3) 0.65025(15) 0.0624(9) Uani 1 1 d . .
H8 H -0.0592 0.1683 0.6414 0.075 Uiso 1 1 calc R U
C9 C 0.0075(4) 0.0282(3) 0.64205(18) 0.0788(11) Uani 1 1 d . .
C10 C 0.1052(4) -0.0143(3) 0.6550(2) 0.0819(12) Uani 1 1 d . .
C11 C 0.2054(3) 0.0576(3) 0.67569(19) 0.0772(11) Uani 1 1 d . .
H11 H 0.2721 0.0293 0.6844 0.093 Uiso 1 1 calc R U
C12 C 0.2089(3) 0.1736(3) 0.68398(16) 0.0566(8) Uani 1 1 d . .
H12 H 0.2786 0.2228 0.698 0.068 Uiso 1 1 calc R U
C13 C 0.4678(2) 0.6290(2) 0.58489(12) 0.0427(6) Uani 1 1 d . .
H13 H 0.4973 0.6854 0.5576 0.051 Uiso 1 1 calc R U
C14 C 0.5103(2) 0.5346(2) 0.58424(12) 0.0392(6) Uani 1 1 d . .
H14 H 0.5683 0.5292 0.5566 0.047 Uiso 1 1 calc R U
C15 C 0.5980(2) 0.3812(2) 0.66368(12) 0.0381(6) Uani 1 1 d . .
C16 C 0.5969(3) 0.3357(3) 0.72157(14) 0.0538(8) Uani 1 1 d . .
H16 H 0.5288 0.324 0.7434 0.065 Uiso 1 1 calc R U
C17 C 0.6958(3) 0.3069(3) 0.74800(16) 0.0652(9) Uani 1 1 d . .
H17 H 0.6933 0.2744 0.787 0.078 Uiso 1 1 calc R U
C18 C 0.7963(3) 0.3256(3) 0.71757(17) 0.0622(9) Uani 1 1 d . .
H18 H 0.8628 0.3067 0.7357 0.075 Uiso 1 1 calc R U
C19 C 0.7997(3) 0.3722(3) 0.66052(19) 0.0766(11) Uani 1 1 d . .
H19 H 0.8691 0.3862 0.6398 0.092 Uiso 1 1 calc R U
C20 C 0.7007(3) 0.3991(3) 0.63294(16) 0.0670(10) Uani 1 1 d . .
H20 H 0.7035 0.4294 0.5934 0.08 Uiso 1 1 calc R U
C21 C 0.4042(2) 0.3004(2) 0.57439(12) 0.0384(6) Uani 1 1 d . .
C22 C 0.4461(3) 0.2007(3) 0.56915(15) 0.0556(8) Uani 1 1 d . .
H22 H 0.5117 0.1936 0.5935 0.067 Uiso 1 1 calc R U
C23 C 0.3903(3) 0.1116(3) 0.52778(19) 0.0753(10) Uani 1 1 d . .
H23 H 0.4181 0.0444 0.5248 0.09 Uiso 1 1 calc R U
C24 C 0.2950(4) 0.1218(3) 0.49135(19) 0.0807(11) Uani 1 1 d . .
H24 H 0.2584 0.0618 0.4633 0.097 Uiso 1 1 calc R U
C25 C 0.2528(3) 0.2196(3) 0.49573(17) 0.0727(10) Uani 1 1 d . .
H25 H 0.1879 0.2263 0.4706 0.087 Uiso 1 1 calc R U
C26 C 0.3064(2) 0.3085(3) 0.53740(14) 0.0532(7) Uani 1 1 d . .
H26 H 0.2766 0.3746 0.5407 0.064 Uiso 1 1 calc R U
C27 C 0.4178(2) 0.7923(2) 0.67657(13) 0.0456(7) Uani 1 1 d . .
C28 C 0.4998(3) 0.8776(3) 0.65336(17) 0.0660(9) Uani 1 1 d . .
H28 H 0.5273 0.8667 0.6137 0.079 Uiso 1 1 calc R U
C29 C 0.5426(3) 0.9801(3) 0.6883(2) 0.0833(12) Uani 1 1 d . .
H29 H 0.5979 1.0375 0.6721 0.1 Uiso 1 1 calc R U
C30 C 0.5025(4) 0.9956(4) 0.7467(2) 0.0909(13) Uani 1 1 d . .
H30 H 0.5298 1.0644 0.77 0.109 Uiso 1 1 calc R U
C31 C 0.4242(5) 0.9126(4) 0.7707(2) 0.0989(14) Uani 1 1 d . .
H31 H 0.3989 0.9236 0.8109 0.119 Uiso 1 1 calc R U
C32 C 0.3807(4) 0.8111(3) 0.73638(17) 0.0741(10) Uani 1 1 d . .
H32 H 0.3258 0.7545 0.7535 0.089 Uiso 1 1 calc R U
C33 C 0.2439(2) 0.6826(2) 0.58023(13) 0.0436(6) Uani 1 1 d . .
C34 C 0.1332(3) 0.6203(3) 0.58103(17) 0.0697(10) Uani 1 1 d . .
H34 H 0.116 0.5644 0.6102 0.084 Uiso 1 1 calc R U
C35 C 0.0452(3) 0.6377(4) 0.5396(2) 0.0869(12) Uani 1 1 d . .
H35 H -0.03 0.5939 0.5414 0.104 Uiso 1 1 calc R U
C36 C 0.0678(4) 0.7178(4) 0.49677(18) 0.0796(11) Uani 1 1 d . .
H36 H 0.0086 0.7302 0.4692 0.096 Uiso 1 1 calc R U
C37 C 0.1776(4) 0.7798(4) 0.4944(2) 0.1040(16) Uani 1 1 d . .
H37 H 0.1941 0.8344 0.4645 0.125 Uiso 1 1 calc R U
C38 C 0.2659(3) 0.7633(4) 0.53590(19) 0.0861(13) Uani 1 1 d . .
H38 H 0.341 0.8072 0.5337 0.103 Uiso 1 1 calc R U
C39 C -0.0514(3) 0.4176(3) 0.91839(14) 0.0506(7) Uani 1 1 d . .
H39 H -0.094 0.3913 0.9526 0.061 Uiso 1 1 calc R U
C40 C -0.0544(3) 0.5212(3) 0.89989(14) 0.0520(7) Uani 1 1 d . .
H40 H -0.0973 0.5641 0.9229 0.062 Uiso 1 1 calc R U
C41 C -0.0969(3) 0.6276(2) 0.78637(14) 0.0496(7) Uani 1 1 d . .
C42 C -0.2108(3) 0.6128(3) 0.80304(19) 0.0726(10) Uani 1 1 d . .
H42 H -0.2322 0.5791 0.8405 0.087 Uiso 1 1 calc R U
C43 C -0.2939(4) 0.6472(4) 0.7650(3) 0.0944(14) Uani 1 1 d . .
H43 H -0.3706 0.6367 0.777 0.113 Uiso 1 1 calc R U
C44 C -0.2641(5) 0.6964(4) 0.7103(3) 0.1002(16) Uani 1 1 d . .
H44 H -0.32 0.7201 0.6849 0.12 Uiso 1 1 calc R U
C45 C -0.1528(5) 0.7109(4) 0.6926(2) 0.1049(16) Uani 1 1 d . .
H45 H -0.1327 0.7444 0.6549 0.126 Uiso 1 1 calc R U
C46 C -0.0686(4) 0.6763(3) 0.73016(18) 0.0817(11) Uani 1 1 d . .
H46 H 0.0074 0.6859 0.7173 0.098 Uiso 1 1 calc R U
C47 C 0.1014(3) 0.7202(2) 0.87050(13) 0.0469(7) Uani 1 1 d . .
C48 C 0.2019(3) 0.7180(3) 0.90525(16) 0.0702(10) Uani 1 1 d . .
H48 H 0.2265 0.6492 0.908 0.084 Uiso 1 1 calc R U
C49 C 0.2677(4) 0.8161(4) 0.93634(18) 0.0806(11) Uani 1 1 d . .
H49 H 0.3359 0.8128 0.9595 0.097 Uiso 1 1 calc R U
C50 C 0.2328(4) 0.9173(3) 0.93300(17) 0.0758(10) Uani 1 1 d . .
H50 H 0.276 0.9831 0.9545 0.091 Uiso 1 1 calc R U
C51 C 0.1351(4) 0.9214(3) 0.8983(2) 0.0925(13) Uani 1 1 d . .
H51 H 0.1119 0.9908 0.8953 0.111 Uiso 1 1 calc R U
C52 C 0.0685(3) 0.8234(3) 0.86702(19) 0.0758(11) Uani 1 1 d . .
H52 H 0.0011 0.8278 0.8435 0.091 Uiso 1 1 calc R U
C53 C 0.1183(3) 0.2908(3) 0.94786(13) 0.0486(7) Uani 1 1 d . .
C54 C 0.0867(3) 0.1944(3) 0.98185(16) 0.0717(10) Uani 1 1 d . .
H54 H 0.0154 0.1441 0.9723 0.086 Uiso 1 1 calc R U
C55 C 0.1604(4) 0.1721(4) 1.02990(19) 0.0891(13) Uani 1 1 d . .
H55 H 0.1381 0.1073 1.0528 0.107 Uiso 1 1 calc R U
C56 C 0.2651(4) 0.2442(4) 1.04399(18) 0.0870(13) Uani 1 1 d . .
H56 H 0.315 0.2278 1.0758 0.104 Uiso 1 1 calc R U
C57 C 0.2972(3) 0.3412(4) 1.01126(17) 0.0784(11) Uani 1 1 d . .
H57 H 0.3684 0.3913 1.0213 0.094 Uiso 1 1 calc R U
C58 C 0.2234(3) 0.3643(3) 0.96334(14) 0.0612(8) Uani 1 1 d . .
H58 H 0.2452 0.4303 0.9414 0.073 Uiso 1 1 calc R U
C59 C -0.0736(3) 0.1907(2) 0.86111(13) 0.0478(7) Uani 1 1 d . .
C60 C -0.0466(3) 0.1186(3) 0.81397(16) 0.0661(9) Uani 1 1 d . .
H60 H 0.0223 0.1405 0.7934 0.079 Uiso 1 1 calc R U
C61 C -0.1203(4) 0.0147(3) 0.79701(18) 0.0798(11) Uani 1 1 d . .
H61 H -0.1 -0.0336 0.7659 0.096 Uiso 1 1 calc R U
C62 C -0.2223(4) -0.0171(3) 0.8256(2) 0.0784(11) Uani 1 1 d . .
H62 H -0.272 -0.0869 0.8138 0.094 Uiso 1 1 calc R U
C63 C -0.2520(3) 0.0525(3) 0.8712(2) 0.0781(11) Uani 1 1 d . .
H63 H -0.3222 0.0304 0.8904 0.094 Uiso 1 1 calc R U
C64 C -0.1783(3) 0.1561(3) 0.88925(16) 0.0637(9) Uani 1 1 d . .
H64 H -0.1994 0.2031 0.9207 0.076 Uiso 1 1 calc R U
Ag1 Ag 0.13007(2) 0.44012(2) 0.79578(2) 0.04767(7) Uani 1 1 d . .
Ag2 Ag 0.31840(2) 0.48080(2) 0.69867(2) 0.04033(6) Uani 1 1 d . .
F1 F 0.6438(2) 0.3432(3) 0.94541(14) 0.1331(11) Uani 1 1 d . .
F2 F 0.5173(2) 0.1295(2) 0.92795(14) 0.1238(10) Uani 1 1 d . .
F3 F -0.0934(3) -0.0447(2) 0.62142(15) 0.1431(12) Uani 1 1 d . .
F4 F 0.0993(3) -0.12842(19) 0.64670(16) 0.1374(11) Uani 1 1 d . .
P1 P 0.35465(6) 0.65388(6) 0.63640(3) 0.03844(16) Uani 1 1 d . .
P2 P 0.46337(6) 0.41593(6) 0.63328(3) 0.03520(15) Uani 1 1 d . .
P3 P 0.03151(7) 0.32386(6) 0.88061(3) 0.04518(18) Uani 1 1 d . .
P4 P 0.01930(7) 0.58585(6) 0.83266(3) 0.04441(18) Uani 1 1 d . .
S1 S 0.35689(6) 0.51552(6) 0.81763(3) 0.04684(17) Uani 1 1 d . .
S2 S 0.10922(5) 0.36400(6) 0.67969(3) 0.04009(15) Uani 1 1 d . .

loop_
_atom_site_aniso_label
_atom_site_aniso_U_11
_atom_site_aniso_U_22
_atom_site_aniso_U_33
_atom_site_aniso_U_23
_atom_site_aniso_U_13
_atom_site_aniso_U_12
C1 0.0468(16) 0.0539(18) 0.0361(15) 0.0025(13) 0.0061(13) 0.0151(13)
C2 0.0565(19) 0.074(2) 0.0520(19) -0.0003(16) -0.0075(16) 0.0110(17)
C3 0.064(2) 0.105(3) 0.070(2) 0.012(2) -0.0126(19) 0.036(2)
C4 0.082(3) 0.083(3) 0.081(3) 0.027(2) 0.011(2) 0.048(2)
C5 0.066(2) 0.061(2) 0.076(2) 0.0084(18) 0.0141(19) 0.0261(17)
C6 0.0495(17) 0.057(2) 0.0531(18) -0.0008(15) 0.0031(14) 0.0176(15)
C7 0.0473(16) 0.0481(17) 0.0325(14) 0.0028(12) 0.0041(12) 0.0058(13)
C8 0.065(2) 0.059(2) 0.056(2) 0.0036(16) -0.0180(16) 0.0011(16)
C9 0.099(3) 0.050(2) 0.070(2) -0.0056(18) -0.024(2) -0.015(2)
C10 0.108(3) 0.039(2) 0.096(3) -0.0053(19) 0.020(3) 0.011(2)
C11 0.074(2) 0.056(2) 0.108(3) 0.007(2) 0.020(2) 0.0232(19)
C12 0.0480(17) 0.0489(19) 0.074(2) 0.0068(16) 0.0089(16) 0.0108(14)
C13 0.0499(16) 0.0392(15) 0.0395(15) 0.0095(12) 0.0071(12) 0.0082(12)
C14 0.0350(14) 0.0414(15) 0.0414(15) 0.0016(12) 0.0056(11) 0.0078(11)
C15 0.0348(14) 0.0393(15) 0.0417(15) 0.0001(12) 0.0018(11) 0.0120(11)
C16 0.0422(16) 0.071(2) 0.0519(18) 0.0124(16) 0.0055(14) 0.0188(15)
C17 0.059(2) 0.086(3) 0.055(2) 0.0167(18) -0.0064(16) 0.0230(18)
C18 0.0435(18) 0.071(2) 0.075(2) 0.0057(18) -0.0102(16) 0.0219(15)
C19 0.0384(18) 0.109(3) 0.091(3) 0.027(2) 0.0145(18) 0.0298(19)
C20 0.0439(18) 0.100(3) 0.068(2) 0.033(2) 0.0162(16) 0.0304(18)
C21 0.0346(14) 0.0418(15) 0.0390(14) 0.0034(12) 0.0064(11) 0.0072(11)
C22 0.0597(19) 0.0451(18) 0.064(2) -0.0002(15) 0.0012(16) 0.0161(15)
C23 0.086(3) 0.048(2) 0.091(3) -0.0124(19) 0.004(2) 0.0146(18)
C24 0.080(3) 0.068(3) 0.082(3) -0.023(2) -0.007(2) -0.004(2)
C25 0.054(2) 0.085(3) 0.071(2) -0.008(2) -0.0122(18) 0.0040(19)
C26 0.0447(17) 0.059(2) 0.0552(19) -0.0031(15) -0.0017(14) 0.0111(14)
C27 0.0523(17) 0.0387(16) 0.0482(17) 0.0025(13) -0.0052(13) 0.0168(13)
C28 0.072(2) 0.054(2) 0.067(2) 0.0017(17) 0.0037(18) 0.0025(17)
C29 0.082(3) 0.053(2) 0.105(3) 0.002(2) -0.013(2) -0.0049(19)
C30 0.118(4) 0.058(3) 0.091(3) -0.023(2) -0.032(3) 0.020(2)
C31 0.157(5) 0.066(3) 0.072(3) -0.018(2) 0.011(3) 0.024(3)
C32 0.103(3) 0.052(2) 0.065(2) -0.0048(18) 0.015(2) 0.0138(19)
C33 0.0513(17) 0.0392(15) 0.0426(16) 0.0025(12) -0.0018(13) 0.0156(13)
C34 0.060(2) 0.065(2) 0.085(3) 0.0273(19) -0.0107(18) 0.0123(17)
C35 0.059(2) 0.087(3) 0.112(3) 0.027(3) -0.018(2) 0.011(2)
C36 0.073(3) 0.098(3) 0.069(2) 0.013(2) -0.021(2) 0.026(2)
C37 0.101(3) 0.117(4) 0.095(3) 0.059(3) -0.020(3) 0.020(3)
C38 0.070(2) 0.093(3) 0.089(3) 0.046(2) -0.018(2) 0.000(2)
C39 0.0546(18) 0.0513(18) 0.0508(17) 0.0127(14) 0.0194(14) 0.0173(14)
C40 0.0611(19) 0.0535(19) 0.0488(17) 0.0028(14) 0.0166(15) 0.0260(15)
C41 0.0591(19) 0.0353(16) 0.0557(19) -0.0010(13) -0.0008(15) 0.0141(13)
C42 0.062(2) 0.075(3) 0.083(3) -0.003(2) 0.0002(19) 0.0220(19)
C43 0.064(3) 0.089(3) 0.130(4) -0.016(3) -0.023(3) 0.026(2)
C44 0.099(4) 0.065(3) 0.131(4) -0.008(3) -0.065(3) 0.023(2)
C45 0.117(4) 0.096(3) 0.094(3) 0.032(3) -0.039(3) 0.011(3)
C46 0.082(3) 0.090(3) 0.075(3) 0.025(2) -0.005(2) 0.019(2)
C47 0.0540(17) 0.0437(17) 0.0456(16) 0.0045(13) 0.0088(14) 0.0145(13)
C48 0.089(3) 0.058(2) 0.068(2) -0.0022(18) -0.015(2) 0.0315(19)
C49 0.084(3) 0.086(3) 0.068(2) -0.003(2) -0.018(2) 0.015(2)
C50 0.094(3) 0.061(2) 0.065(2) -0.0039(18) -0.002(2) 0.002(2)
C51 0.105(3) 0.044(2) 0.126(4) -0.002(2) -0.019(3) 0.015(2)
C52 0.074(2) 0.048(2) 0.107(3) -0.0018(19) -0.019(2) 0.0214(17)
C53 0.0615(19) 0.0506(18) 0.0394(16) 0.0059(13) 0.0098(14) 0.0227(15)
C54 0.082(2) 0.067(2) 0.069(2) 0.0246(18) -0.0052(19) 0.0191(19)
C55 0.114(4) 0.085(3) 0.075(3) 0.030(2) -0.016(2) 0.033(3)
C56 0.107(3) 0.116(4) 0.050(2) 0.005(2) -0.012(2) 0.056(3)
C57 0.078(3) 0.102(3) 0.054(2) -0.018(2) -0.0027(19) 0.021(2)
C58 0.077(2) 0.067(2) 0.0426(18) -0.0007(15) 0.0104(17) 0.0203(18)
C59 0.0611(19) 0.0455(17) 0.0406(16) 0.0145(13) 0.0034(14) 0.0172(14)
C60 0.086(3) 0.057(2) 0.058(2) 0.0045(17) 0.0165(18) 0.0171(19)
C61 0.119(3) 0.056(2) 0.064(2) 0.0004(18) 0.003(2) 0.020(2)
C62 0.090(3) 0.058(2) 0.082(3) 0.013(2) -0.017(2) 0.006(2)
C63 0.067(2) 0.068(3) 0.097(3) 0.020(2) 0.006(2) 0.006(2)
C64 0.070(2) 0.062(2) 0.064(2) 0.0070(17) 0.0113(18) 0.0205(18)
Ag1 0.05343(14) 0.05019(14) 0.04541(13) 0.00794(10) 0.01461(10) 0.02112(10)
Ag2 0.04000(12) 0.04245(12) 0.04074(12) 0.00692(9) 0.00831(9) 0.01158(9)
F1 0.1003(19) 0.160(3) 0.143(2) 0.022(2) -0.0552(18) 0.0457(18)
F2 0.133(2) 0.117(2) 0.145(2) 0.0539(18) -0.0014(18) 0.0749(18)
F3 0.152(2) 0.0740(17) 0.172(3) -0.0081(17) -0.076(2) -0.0277(16)
F4 0.173(3) 0.0467(14) 0.191(3) -0.0182(16) 0.030(2) 0.0197(15)
P1 0.0438(4) 0.0347(4) 0.0395(4) 0.0049(3) 0.0020(3) 0.0138(3)
P2 0.0337(3) 0.0367(4) 0.0380(4) 0.0041(3) 0.0052(3) 0.0126(3)
P3 0.0590(5) 0.0422(4) 0.0403(4) 0.0108(3) 0.0130(3) 0.0205(3)
P4 0.0543(4) 0.0380(4) 0.0461(4) 0.0059(3) 0.0102(3) 0.0194(3)
S1 0.0533(4) 0.0468(4) 0.0395(4) -0.0004(3) -0.0012(3) 0.0098(3)
S2 0.0337(3) 0.0438(4) 0.0433(4) 0.0029(3) 0.0004(3) 0.0096(3)

loop_
_atom_type_symbol
_atom_type_description
_atom_type_scat_dispersion_real
_atom_type_scat_dispersion_imag
_atom_type_scat_source
C C 0.0033 0.0016 'International Tables Vol C Tables 4.2.6.8 and 6.1.1.4'
H H 0 0 'International Tables Vol C Tables 4.2.6.8 and 6.1.1.4'
Ag Ag -0.8971 1.1015 'International Tables Vol C Tables 4.2.6.8 and 6.1.1.4'
F F 0.0171 0.0103 'International Tables Vol C Tables 4.2.6.8 and 6.1.1.4'
P P 0.1023 0.0942 'International Tables Vol C Tables 4.2.6.8 and 6.1.1.4'
S S 0.1246 0.1234 'International Tables Vol C Tables 4.2.6.8 and 6.1.1.4'

loop_
_exptl_crystal_face_index_h
_exptl_crystal_face_index_k
_exptl_crystal_face_index_l
_exptl_crystal_face_perp_dist
-13 -3 16 0.1312
13 3 -16 0.1312
6 10 18 0.2332
12 -11 14 0.1363
-12 11 -14 0.1363
-15 2 -13 0.0733
14 0 12 0.1773
2 16 -4 0.1991
-3 -16 3 0.2525
2 -1 30 0.2123
-2 1 -30 0.2123
-8 12 18 0.197
8 -12 -18 0.197

loop_
_geom_angle_atom_site_label_1
_geom_angle_atom_site_label_2
_geom_angle_atom_site_label_3
_geom_angle
C6 C1 C2 117.2(3)
C6 C1 S1 123.5(2)
C2 C1 S1 119.2(2)
C3 C2 C1 120.3(3)
C3 C2 H2 119.8
C1 C2 H2 119.8
F1 C3 C4 119.1(4)
F1 C3 C2 119.8(4)
C4 C3 C2 121.1(3)
C5 C4 C3 120.6(3)
C5 C4 F2 120.6(4)
C3 C4 F2 118.8(4)
C4 C5 C6 119.2(3)
C4 C5 H5 120.4
C6 C5 H5 120.4
C1 C6 C5 121.5(3)
C1 C6 H6 119.2
C5 C6 H6 119.2
C12 C7 C8 117.4(3)
C12 C7 S2 124.2(2)
C8 C7 S2 118.4(2)
C9 C8 C7 119.9(3)
C9 C8 H8 120
C7 C8 H8 120
F3 C9 C8 118.9(4)
F3 C9 C10 119.5(4)
C8 C9 C10 121.7(3)
C11 C10 F4 120.9(4)
C11 C10 C9 119.7(3)
F4 C10 C9 119.4(4)
C10 C11 C12 119.8(4)
C10 C11 H11 120.1
C12 C11 H11 120.1
C7 C12 C11 121.5(3)
C7 C12 H12 119.2
C11 C12 H12 119.2
C14 C13 P1 123.4(2)
C14 C13 H13 118.3
P1 C13 H13 118.3
C13 C14 P2 124.6(2)
C13 C14 H14 117.7
P2 C14 H14 117.7
C16 C15 C20 118.3(2)
C16 C15 P2 117.2(2)
C20 C15 P2 124.6(2)
C15 C16 C17 120.7(3)
C15 C16 H16 119.6
C17 C16 H16 119.6
C18 C17 C16 120.4(3)
C18 C17 H17 119.8
C16 C17 H17 119.8
C17 C18 C19 119.8(3)
C17 C18 H18 120.1
C19 C18 H18 120.1
C18 C19 C20 120.4(3)
C18 C19 H19 119.8
C20 C19 H19 119.8
C15 C20 C19 120.4(3)
C15 C20 H20 119.8
C19 C20 H20 119.8
C22 C21 C26 118.6(3)
C22 C21 P2 122.8(2)
C26 C21 P2 118.3(2)
C23 C22 C21 120.0(3)
C23 C22 H22 120
C21 C22 H22 120
C24 C23 C22 120.4(3)
C24 C23 H23 119.8
C22 C23 H23 119.8
C23 C24 C25 120.3(3)
C23 C24 H24 119.8
C25 C24 H24 119.8
C24 C25 C26 119.9(3)
C24 C25 H25 120
C26 C25 H25 120
C25 C26 C21 120.6(3)
C25 C26 H26 119.7
C21 C26 H26 119.7
C28 C27 C32 117.8(3)
C28 C27 P1 125.8(2)
C32 C27 P1 116.4(2)
C27 C28 C29 121.0(4)
C27 C28 H28 119.5
C29 C28 H28 119.5
C30 C29 C28 119.3(4)
C30 C29 H29 120.3
C28 C29 H29 120.3
C31 C30 C29 120.6(4)
C31 C30 H30 119.7
C29 C30 H30 119.7
C30 C31 C32 120.6(4)
C30 C31 H31 119.7
C32 C31 H31 119.7
C31 C32 C27 120.7(4)
C31 C32 H32 119.6
C27 C32 H32 119.6
C34 C33 C38 117.3(3)
C34 C33 P1 118.9(2)
C38 C33 P1 123.8(2)
C33 C34 C35 121.8(3)
C33 C34 H34 119.1
C35 C34 H34 119.1
C36 C35 C34 120.4(4)
C36 C35 H35 119.8
C34 C35 H35 119.8
C35 C36 C37 119.0(3)
C35 C36 H36 120.5
C37 C36 H36 120.5
C36 C37 C38 120.9(4)
C36 C37 H37 119.5
C38 C37 H37 119.5
C33 C38 C37 120.6(4)
C33 C38 H38 119.7
C37 C38 H38 119.7
C40 C39 P3 123.6(2)
C40 C39 H39 118.2
P3 C39 H39 118.2
C39 C40 P4 124.8(2)
C39 C40 H40 117.6
P4 C40 H40 117.6
C42 C41 C46 118.0(3)
C42 C41 P4 124.7(3)
C46 C41 P4 117.3(3)
C41 C42 C43 121.0(4)
C41 C42 H42 119.5
C43 C42 H42 119.5
C44 C43 C42 120.1(4)
C44 C43 H43 119.9
C42 C43 H43 119.9
C45 C44 C43 120.0(4)
C45 C44 H44 120
C43 C44 H44 120
C44 C45 C46 120.6(4)
C44 C45 H45 119.7
C46 C45 H45 119.7
C41 C46 C45 120.4(4)
C41 C46 H46 119.8
C45 C46 H46 119.8
C48 C47 C52 117.7(3)
C48 C47 P4 117.9(2)
C52 C47 P4 124.3(2)
C47 C48 C49 121.3(3)
C47 C48 H48 119.4
C49 C48 H48 119.4
C50 C49 C48 120.1(4)
C50 C49 H49 120
C48 C49 H49 120
C51 C50 C49 119.4(4)
C51 C50 H50 120.3
C49 C50 H50 120.3
C50 C51 C52 120.9(4)
C50 C51 H51 119.6
C52 C51 H51 119.6
C47 C52 C51 120.6(3)
C47 C52 H52 119.7
C51 C52 H52 119.7
C58 C53 C54 118.7(3)
C58 C53 P3 117.4(2)
C54 C53 P3 123.9(3)
C55 C54 C53 120.4(4)
C55 C54 H54 119.8
C53 C54 H54 119.8
C56 C55 C54 120.4(4)
C56 C55 H55 119.8
C54 C55 H55 119.8
C55 C56 C57 120.0(4)
C55 C56 H56 120
C57 C56 H56 120
C56 C57 C58 119.8(4)
C56 C57 H57 120.1
C58 C57 H57 120.1
C53 C58 C57 120.7(3)
C53 C58 H58 119.7
C57 C58 H58 119.7
C64 C59 C60 117.6(3)
C64 C59 P3 125.3(3)
C60 C59 P3 117.1(2)
C61 C60 C59 121.0(3)
C61 C60 H60 119.5
C59 C60 H60 119.5
C62 C61 C60 120.1(4)
C62 C61 H61 120
C60 C61 H61 120
C63 C62 C61 120.3(4)
C63 C62 H62 119.9
C61 C62 H62 119.9
C62 C63 C64 120.3(4)
C62 C63 H63 119.9
C64 C63 H63 119.9
C63 C64 C59 120.8(3)
C63 C64 H64 119.6
C59 C64 H64 119.6
P3 Ag1 P4 84.57(2)
P3 Ag1 S2 121.70(3)
P4 Ag1 S2 120.54(2)
P3 Ag1 S1 114.40(3)
P4 Ag1 S1 111.16(3)
S2 Ag1 S1 104.06(2)
P3 Ag1 Ag2 149.875(19)
P4 Ag1 Ag2 124.697(19)
S2 Ag1 Ag2 53.046(16)
S1 Ag1 Ag2 52.445(16)
P2 Ag2 P1 85.35(2)
P2 Ag2 S1 120.53(2)
P1 Ag2 S1 115.92(2)
P2 Ag2 S2 114.75(2)
P1 Ag2 S2 112.10(2)
S1 Ag2 S2 107.07(2)
P2 Ag2 Ag1 151.939(18)
P1 Ag2 Ag1 122.279(18)
S1 Ag2 Ag1 55.010(18)
S2 Ag2 Ag1 53.568(16)
C13 P1 C33 101.94(12)
C13 P1 C27 103.67(13)
C33 P1 C27 104.88(12)
C13 P1 Ag2 103.18(9)
C33 P1 Ag2 121.40(10)
C27 P1 Ag2 118.92(9)
C14 P2 C15 104.52(12)
C14 P2 C21 101.49(12)
C15 P2 C21 104.15(12)
C14 P2 Ag2 103.37(9)
C15 P2 Ag2 124.82(9)
C21 P2 Ag2 115.52(8)
C39 P3 C59 104.99(14)
C39 P3 C53 101.05(13)
C59 P3 C53 103.79(13)
C39 P3 Ag1 103.80(10)
C59 P3 Ag1 120.73(9)
C53 P3 Ag1 119.79(10)
C41 P4 C40 103.39(14)
C41 P4 C47 104.01(13)
C40 P4 C47 100.02(14)
C41 P4 Ag1 124.25(10)
C40 P4 Ag1 103.09(9)
C47 P4 Ag1 118.29(10)
C1 S1 Ag2 107.43(10)
C1 S1 Ag1 104.05(10)
Ag2 S1 Ag1 72.55(2)
C7 S2 Ag2 109.54(10)
C7 S2 Ag1 112.27(9)
Ag2 S2 Ag1 73.386(19)

loop_
_geom_bond_atom_site_label_1
_geom_bond_atom_site_label_2
_geom_bond_distance
C1 C6 1.388(4)
C1 C2 1.392(4)
C1 S1 1.753(3)
C2 C3 1.366(5)
C2 H2 0.93
C3 F1 1.344(4)
C3 C4 1.363(5)
C4 C5 1.346(5)
C4 F2 1.363(4)
C5 C6 1.390(4)
C5 H5 0.93
C6 H6 0.93
C7 C12 1.383(4)
C7 C8 1.397(4)
C7 S2 1.748(3)
C8 C9 1.359(5)
C8 H8 0.93
C9 F3 1.356(4)
C9 C10 1.370(6)
C10 C11 1.346(5)
C10 F4 1.356(4)
C11 C12 1.384(4)
C11 H11 0.93
C12 H12 0.93
C13 C14 1.326(4)
C13 P1 1.822(3)
C13 H13 0.93
C14 P2 1.806(3)
C14 H14 0.93
C15 C16 1.368(4)
C15 C20 1.378(4)
C15 P2 1.816(2)
C16 C17 1.382(4)
C16 H16 0.93
C17 C18 1.352(4)
C17 H17 0.93
C18 C19 1.357(5)
C18 H18 0.93
C19 C20 1.382(4)
C19 H19 0.93
C20 H20 0.93
C21 C22 1.384(4)
C21 C26 1.386(4)
C21 P2 1.825(3)
C22 C23 1.382(5)
C22 H22 0.93
C23 C24 1.363(5)
C23 H23 0.93
C24 C25 1.364(5)
C24 H24 0.93
C25 C26 1.378(4)
C25 H25 0.93
C26 H26 0.93
C27 C28 1.372(4)
C27 C32 1.388(4)
C27 P1 1.824(3)
C28 C29 1.392(5)
C28 H28 0.93
C29 C30 1.366(6)
C29 H29 0.93
C30 C31 1.339(6)
C30 H30 0.93
C31 C32 1.377(5)
C31 H31 0.93
C32 H32 0.93
C33 C34 1.356(4)
C33 C38 1.373(4)
C33 P1 1.823(3)
C34 C35 1.383(5)
C34 H34 0.93
C35 C36 1.346(5)
C35 H35 0.93
C36 C37 1.348(5)
C36 H36 0.93
C37 C38 1.383(5)
C37 H37 0.93
C38 H38 0.93
C39 C40 1.324(4)
C39 P3 1.816(3)
C39 H39 0.93
C40 P4 1.822(3)
C40 H40 0.93
C41 C42 1.376(4)
C41 C46 1.376(5)
C41 P4 1.814(3)
C42 C43 1.380(5)
C42 H42 0.93
C43 C44 1.354(6)
C43 H43 0.93
C44 C45 1.352(7)
C44 H44 0.93
C45 C46 1.385(5)
C45 H45 0.93
C46 H46 0.93
C47 C48 1.370(4)
C47 C52 1.373(4)
C47 P4 1.824(3)
C48 C49 1.384(5)
C48 H48 0.93
C49 C50 1.362(5)
C49 H49 0.93
C50 C51 1.347(5)
C50 H50 0.93
C51 C52 1.388(5)
C51 H51 0.93
C52 H52 0.93
C53 C58 1.373(4)
C53 C54 1.382(4)
C53 P3 1.825(3)
C54 C55 1.381(5)
C54 H54 0.93
C55 C56 1.357(6)
C55 H55 0.93
C56 C57 1.373(6)
C56 H56 0.93
C57 C58 1.383(5)
C57 H57 0.93
C58 H58 0.93
C59 C64 1.383(4)
C59 C60 1.385(4)
C59 P3 1.817(3)
C60 C61 1.379(5)
C60 H60 0.93
C61 C62 1.356(5)
C61 H61 0.93
C62 C63 1.356(5)
C62 H62 0.93
C63 C64 1.381(5)
C63 H63 0.93
C64 H64 0.93
Ag1 P3 2.5020(7)
Ag1 P4 2.5035(7)
Ag1 S2 2.5784(7)
Ag1 S1 2.6373(8)
Ag1 Ag2 3.0710(3)
Ag2 P2 2.4703(7)
Ag2 P1 2.4788(7)
Ag2 S1 2.5521(7)
Ag2 S2 2.5610(7)

loop_
_geom_hbond_atom_site_label_D
_geom_hbond_atom_site_label_H
_geom_hbond_atom_site_label_A
_geom_hbond_distance_DH
_geom_hbond_distance_HA
_geom_hbond_distance_DA
_geom_hbond_angle_DHA
C34 H34 S2 0.93 2.86 3.761(3) 163.4

loop_
_geom_torsion_atom_site_label_1
_geom_torsion_atom_site_label_2
_geom_torsion_atom_site_label_3
_geom_torsion_atom_site_label_4
_geom_torsion
C6 C1 C2 C3 -3.1(5)
S1 C1 C2 C3 175.0(3)
C1 C2 C3 F1 -178.0(3)
C1 C2 C3 C4 1.3(6)
F1 C3 C4 C5 -179.6(3)
C2 C3 C4 C5 1.1(6)
F1 C3 C4 F2 1.3(6)
C2 C3 C4 F2 -178.0(3)
C3 C4 C5 C6 -1.5(5)
F2 C4 C5 C6 177.5(3)
C2 C1 C6 C5 2.7(4)
S1 C1 C6 C5 -175.4(2)
C4 C5 C6 C1 -0.4(5)
C12 C7 C8 C9 0.3(5)
S2 C7 C8 C9 178.2(3)
C7 C8 C9 F3 179.5(3)
C7 C8 C9 C10 0.5(6)
F3 C9 C10 C11 -179.8(4)
C8 C9 C10 C11 -0.8(6)
F3 C9 C10 F4 0.3(6)
C8 C9 C10 F4 179.3(4)
F4 C10 C11 C12 -179.8(4)
C9 C10 C11 C12 0.3(6)
C8 C7 C12 C11 -0.8(5)
S2 C7 C12 C11 -178.6(3)
C10 C11 C12 C7 0.5(6)
P1 C13 C14 P2 0.3(4)
C20 C15 C16 C17 -0.9(5)
P2 C15 C16 C17 180.0(3)
C15 C16 C17 C18 1.5(5)
C16 C17 C18 C19 -0.5(6)
C17 C18 C19 C20 -0.9(6)
C16 C15 C20 C19 -0.5(5)
P2 C15 C20 C19 178.5(3)
C18 C19 C20 C15 1.5(6)
C26 C21 C22 C23 -0.1(4)
P2 C21 C22 C23 173.7(3)
C21 C22 C23 C24 0.8(5)
C22 C23 C24 C25 -0.6(6)
C23 C24 C25 C26 -0.3(6)
C24 C25 C26 C21 1.0(5)
C22 C21 C26 C25 -0.8(4)
P2 C21 C26 C25 -174.9(2)
C32 C27 C28 C29 -1.1(5)
P1 C27 C28 C29 -179.7(3)
C27 C28 C29 C30 0.3(6)
C28 C29 C30 C31 1.0(7)
C29 C30 C31 C32 -1.5(7)
C30 C31 C32 C27 0.6(7)
C28 C27 C32 C31 0.7(5)
P1 C27 C32 C31 179.4(3)
C38 C33 C34 C35 -0.8(6)
P1 C33 C34 C35 -179.9(3)
C33 C34 C35 C36 0.3(7)
C34 C35 C36 C37 0.7(7)
C35 C36 C37 C38 -1.0(8)
C34 C33 C38 C37 0.5(6)
P1 C33 C38 C37 179.5(4)
C36 C37 C38 C33 0.4(8)
P3 C39 C40 P4 2.0(4)
C46 C41 C42 C43 -1.0(5)
P4 C41 C42 C43 179.9(3)
C41 C42 C43 C44 0.1(6)
C42 C43 C44 C45 0.5(7)
C43 C44 C45 C46 -0.2(7)
C42 C41 C46 C45 1.3(6)
P4 C41 C46 C45 -179.6(3)
C44 C45 C46 C41 -0.7(7)
C52 C47 C48 C49 0.6(5)
P4 C47 C48 C49 -178.8(3)
C47 C48 C49 C50 0.3(6)
C48 C49 C50 C51 -1.2(6)
C49 C50 C51 C52 1.2(7)
C48 C47 C52 C51 -0.6(6)
P4 C47 C52 C51 178.7(3)
C50 C51 C52 C47 -0.3(7)
C58 C53 C54 C55 -0.7(5)
P3 C53 C54 C55 176.3(3)
C53 C54 C55 C56 -0.5(6)
C54 C55 C56 C57 1.4(7)
C55 C56 C57 C58 -1.0(6)
C54 C53 C58 C57 1.1(5)
P3 C53 C58 C57 -176.1(2)
C56 C57 C58 C53 -0.3(5)
C64 C59 C60 C61 -1.7(5)
P3 C59 C60 C61 178.7(3)
C59 C60 C61 C62 1.5(6)
C60 C61 C62 C63 -0.5(6)
C61 C62 C63 C64 -0.4(6)
C62 C63 C64 C59 0.2(5)
C60 C59 C64 C63 0.9(5)
P3 C59 C64 C63 -179.6(3)
C14 C13 P1 C33 -124.6(3)
C14 C13 P1 C27 126.6(2)
C14 C13 P1 Ag2 2.0(3)
C34 C33 P1 C13 126.1(3)
C38 C33 P1 C13 -52.9(3)
C34 C33 P1 C27 -126.1(3)
C38 C33 P1 C27 55.0(3)
C34 C33 P1 Ag2 12.4(3)
C38 C33 P1 Ag2 -166.6(3)
C28 C27 P1 C13 27.1(3)
C32 C27 P1 C13 -151.5(2)
C28 C27 P1 C33 -79.5(3)
C32 C27 P1 C33 101.9(3)
C28 C27 P1 Ag2 140.8(2)
C32 C27 P1 Ag2 -37.8(3)
C13 C14 P2 C15 -134.4(2)
C13 C14 P2 C21 117.5(3)
C13 C14 P2 Ag2 -2.5(3)
C16 C15 P2 C14 150.3(2)
C20 C15 P2 C14 -28.7(3)
C16 C15 P2 C21 -103.5(2)
C20 C15 P2 C21 77.4(3)
C16 C15 P2 Ag2 32.2(3)
C20 C15 P2 Ag2 -146.8(2)
C22 C21 P2 C14 121.3(2)
C26 C21 P2 C14 -64.9(2)
C22 C21 P2 C15 12.9(3)
C26 C21 P2 C15 -173.3(2)
C22 C21 P2 Ag2 -127.7(2)
C26 C21 P2 Ag2 46.1(2)
C40 C39 P3 C59 -126.1(3)
C40 C39 P3 C53 126.2(3)
C40 C39 P3 Ag1 1.5(3)
C64 C59 P3 C39 -21.1(3)
C60 C59 P3 C39 158.4(2)
C64 C59 P3 C53 84.6(3)
C60 C59 P3 C53 -95.9(3)
C64 C59 P3 Ag1 -137.6(2)
C60 C59 P3 Ag1 41.9(3)
C58 C53 P3 C39 -87.8(2)
C54 C53 P3 C39 95.1(3)
C58 C53 P3 C59 163.6(2)
C54 C53 P3 C59 -13.5(3)
C58 C53 P3 Ag1 25.3(3)
C54 C53 P3 Ag1 -151.8(2)
C42 C41 P4 C40 1.4(3)
C46 C41 P4 C40 -177.7(3)
C42 C41 P4 C47 -102.7(3)
C46 C41 P4 C47 78.2(3)
C42 C41 P4 Ag1 117.8(3)
C46 C41 P4 Ag1 -61.3(3)
C39 C40 P4 C41 126.3(3)
C39 C40 P4 C47 -126.6(3)
C39 C40 P4 Ag1 -4.2(3)
C48 C47 P4 C41 -174.8(3)
C52 C47 P4 C41 5.9(3)
C48 C47 P4 C40 78.6(3)
C52 C47 P4 C40 -100.7(3)
C48 C47 P4 Ag1 -32.3(3)
C52 C47 P4 Ag1 148.4(3)
C6 C1 S1 Ag2 -55.2(3)
C2 C1 S1 Ag2 126.8(2)
C6 C1 S1 Ag1 20.6(3)
C2 C1 S1 Ag1 -157.4(2)
C12 C7 S2 Ag2 9.1(3)
C8 C7 S2 Ag2 -168.7(2)
C12 C7 S2 Ag1 -70.4(3)
C8 C7 S2 Ag1 111.8(2)
